data_2213652
loop_
_publ_author_name
'Bo Zhang'
'Xiao-Chun Chen'
'Xing Chen'
'Cui-Ping Wang'
'Zhi-Qiang Zhang'

_publ_section_title
;
 2,3-Bis(4-bromophenyl)quinoxaline
;
_journal_coeditor_code AT2290
_journal_issue 6
_journal_name_full 'Acta Crystallographica Section E'
_journal_page_first o3013
_journal_page_last o3013
_journal_paper_doi 10.1107/S1600536807023288
_journal_volume 63
_journal_year 2007
_chemical_formula_iupac 'C20 H12 Br2 N2'
_chemical_formula_moiety 'C20 H12 Br2 N2'
_chemical_formula_sum 'C20 H12 Br2 N2'
_chemical_formula_weight 440.14
_chemical_melting_point 461
_chemical_name_systematic
;
2,3-bis(4-bromophenyl)quinoxaline
;
_space_group_IT_number 14
_symmetry_cell_setting monoclinic
_symmetry_space_group_name_Hall '-P 2yn'
_symmetry_space_group_name_H-M 'P 1 21/n 1'
_atom_sites_solution_hydrogens geom
_atom_sites_solution_primary direct
_atom_sites_solution_secondary difmap
_cell_angle_alpha 90.00
_cell_angle_beta 104.752(9)
_cell_angle_gamma 90.00
_cell_formula_units_Z 4
_cell_length_a 13.5822(17)
_cell_length_b 7.6918(13)
_cell_length_c 16.482(3)
_cell_measurement_temperature 298(2)
_cell_volume 1665.1(5)
_computing_cell_refinement SMART
_computing_data_collection 'SMART (Bruker, 1997)'
_computing_data_reduction 'SAINT (Bruker, 1997)'
_computing_molecular_graphics 'SHELXTL (Bruker, 1997)'
_computing_publication_material SHELXTL
_computing_structure_refinement 'SHELXL97 (Sheldrick, 1997)'
_computing_structure_solution 'SHELXS97 (Sheldrick, 1997)'
_diffrn_ambient_temperature 293(2)
_diffrn_measured_fraction_theta_full 0.996
_diffrn_measured_fraction_theta_max 0.996
_diffrn_measurement_device_type 'Bruker SMART CCD area detector'
_diffrn_measurement_method '\f and \w scans'
_diffrn_radiation_monochromator graphite
_diffrn_radiation_source 'fine-focus sealed tube'
_diffrn_radiation_type 'Mo K\a'
_diffrn_radiation_wavelength 0.71073
_diffrn_reflns_av_R_equivalents 0.0390
_diffrn_reflns_av_sigmaI/netI 0.0422
_diffrn_reflns_limit_h_max 16
_diffrn_reflns_limit_h_min -16
_diffrn_reflns_limit_k_max 7
_diffrn_reflns_limit_k_min -9
_diffrn_reflns_limit_l_max 14
_diffrn_reflns_limit_l_min -19
_diffrn_reflns_number 9727
_diffrn_reflns_theta_full 24.99
_diffrn_reflns_theta_max 24.99
_diffrn_reflns_theta_min 2.25
_diffrn_standards_decay_% 0
_diffrn_standards_interval_count 0
_diffrn_standards_interval_time 0
_diffrn_standards_number 0
_exptl_absorpt_coefficient_mu 4.871
_exptl_absorpt_correction_T_max 0.4743
_exptl_absorpt_correction_T_min 0.2805
_exptl_absorpt_correction_type multi-scan
_exptl_absorpt_process_details 'SADABS (Bruker, 1997)'
_exptl_crystal_colour colourless
_exptl_crystal_density_diffrn 1.756
_exptl_crystal_density_method 'not measured'
_exptl_crystal_description plate
_exptl_crystal_F_000 864
_exptl_crystal_size_max 0.35
_exptl_crystal_size_mid 0.26
_exptl_crystal_size_min 0.18
_refine_diff_density_max 0.430
_refine_diff_density_min -1.145
_refine_ls_extinction_method none
_refine_ls_goodness_of_fit_ref 0.959
_refine_ls_hydrogen_treatment constr
_refine_ls_matrix_type full
_refine_ls_number_parameters 217
_refine_ls_number_reflns 2922
_refine_ls_number_restraints 0
_refine_ls_restrained_S_all 0.959
_refine_ls_R_factor_all 0.0691
_refine_ls_R_factor_gt 0.0467
_refine_ls_shift/su_max 0.000
_refine_ls_shift/su_mean 0.000
_refine_ls_structure_factor_coef Fsqd
_refine_ls_weighting_details 'w=1/[\s^2^(Fo^2^)+(0.1000P)^2^] where P=(Fo^2^+2Fc^2^)/3'
_refine_ls_weighting_scheme calc
_refine_ls_wR_factor_gt 0.1276
_refine_ls_wR_factor_ref 0.1394
_reflns_number_gt 2132
_reflns_number_total 2922
_reflns_threshold_expression I>2\s(I)
_cod_data_source_file at2290.cif
_cod_data_source_block I
_cod_original_sg_symbol_H-M 'P 21/n'
_cod_database_code 2213652
_cod_database_fobs_code 2213652

loop_
_symmetry_equiv_pos_as_xyz
'x, y, z'
'-x+1/2, y+1/2, -z+1/2'
'-x, -y, -z'
'x-1/2, -y-1/2, z-1/2'

loop_
_atom_site_type_symbol
_atom_site_label
_atom_site_fract_x
_atom_site_fract_y
_atom_site_fract_z
_atom_site_U_iso_or_equiv
_atom_site_adp_type
_atom_site_calc_flag
_atom_site_refinement_flags
_atom_site_occupancy
Br Br1 0.08495(3) 0.95152(7) 0.11599(3) 0.0555(2) Uani d . 1
Br Br2 -0.18098(4) 1.54598(9) -0.17208(3) 0.0734(3) Uani d . 1
N N2 -0.3517(2) 1.0631(4) 0.1736(2) 0.0390(8) Uani d . 1
N N1 -0.4070(2) 1.2803(5) 0.0336(2) 0.0370(8) Uani d . 1
C C20 -0.4787(3) 1.1927(5) 0.0618(3) 0.0356(9) Uani d . 1
C C19 -0.0077(3) 1.0131(5) 0.1798(3) 0.0372(10) Uani d . 1
C C18 -0.0427(3) 1.0550(6) 0.3121(3) 0.0477(12) Uani d . 1
H H18A -0.0212 1.0561 0.3703 0.057 Uiso calc R 1
C C173 -0.2364(3) 1.3751(5) 0.0492(3) 0.0345(9) Uani d . 1
C C16 -0.1655(3) 1.4680(5) 0.1092(3) 0.0410(10) Uani d . 1
H H16A -0.1620 1.4532 0.1659 0.049 Uiso calc R 1
C C15 -0.1746(3) 1.0998(5) 0.1855(3) 0.0342(9) Uani d . 1
C C14 -0.1739(3) 1.5134(6) -0.0578(3) 0.0415(10) Uani d . 1
C C13 -0.4511(3) 1.0908(5) 0.1337(3) 0.0363(10) Uani d . 1
C C12 -0.1065(3) 1.0592(5) 0.1387(3) 0.0362(10) Uani d . 1
H H12A -0.1267 1.0629 0.0804 0.043 Uiso calc R 1
C C11 -0.5826(3) 1.2121(6) 0.0204(3) 0.0473(11) Uani d . 1
H H11A -0.6017 1.2783 -0.0283 0.057 Uiso calc R 1
C C10 -0.2833(3) 1.1429(5) 0.1438(2) 0.0338(9) Uani d . 1
C C9 -0.3111(3) 1.2620(5) 0.0751(2) 0.0338(9) Uani d . 1
C C8 -0.6272(3) 1.0345(6) 0.1236(3) 0.0527(13) Uani d . 1
H H8A -0.6779 0.9822 0.1438 0.063 Uiso calc R 1
C C7 -0.1039(3) 1.6059(6) 0.0012(3) 0.0479(11) Uani d . 1
H H7A -0.0598 1.6832 -0.0150 0.058 Uiso calc R 1
C C6 -0.5277(3) 1.0109(6) 0.1654(3) 0.0465(11) Uani d . 1
H H6A -0.5104 0.9435 0.2138 0.056 Uiso calc R 1
C C5 -0.1415(3) 1.0988(6) 0.2727(3) 0.0424(10) Uani d . 1
H H5A -0.1866 1.1280 0.3046 0.051 Uiso calc R 1
C C4 -0.6542(3) 1.1349(7) 0.0514(3) 0.0529(12) Uani d . 1
H H4A -0.7226 1.1492 0.0241 0.063 Uiso calc R 1
C C3 0.0247(3) 1.0097(6) 0.2658(3) 0.0437(11) Uani d . 1
H H3A 0.0910 0.9772 0.2924 0.052 Uiso calc R 1
C C2 -0.2412(3) 1.4004(6) -0.0348(3) 0.0383(10) Uani d . 1
H H2B -0.2895 1.3415 -0.0757 0.046 Uiso calc R 1
C C1 -0.1001(3) 1.5823(6) 0.0844(3) 0.0444(11) Uani d . 1
H H1B -0.0528 1.6441 0.1249 0.053 Uiso calc R 1

loop_
_atom_site_aniso_label
_atom_site_aniso_U_11
_atom_site_aniso_U_22
_atom_site_aniso_U_33
_atom_site_aniso_U_12
_atom_site_aniso_U_13
_atom_site_aniso_U_23
Br1 0.0302(3) 0.0757(4) 0.0622(4) 0.0013(2) 0.0149(2) -0.0061(3)
Br2 0.0542(4) 0.1241(6) 0.0448(4) -0.0103(3) 0.0177(3) 0.0214(3)
N2 0.0288(18) 0.051(2) 0.037(2) -0.0007(15) 0.0093(15) 0.0031(16)
N1 0.0288(16) 0.048(2) 0.0335(19) 0.0014(15) 0.0074(14) 0.0005(16)
C20 0.0237(18) 0.043(2) 0.039(2) -0.0001(17) 0.0067(17) -0.0026(19)
C19 0.026(2) 0.035(2) 0.050(3) -0.0003(16) 0.0097(19) 0.0027(19)
C18 0.038(2) 0.068(3) 0.034(2) 0.005(2) 0.002(2) 0.008(2)
C173 0.0228(18) 0.044(2) 0.037(2) 0.0026(17) 0.0079(17) 0.0021(19)
C16 0.035(2) 0.048(3) 0.038(2) 0.0028(19) 0.006(2) 0.001(2)
C15 0.0252(19) 0.037(2) 0.038(2) -0.0039(16) 0.0042(17) 0.0057(18)
C14 0.029(2) 0.059(3) 0.039(2) 0.0045(19) 0.0119(19) 0.009(2)
C13 0.027(2) 0.043(2) 0.040(2) -0.0046(17) 0.0112(18) -0.0037(19)
C12 0.031(2) 0.044(3) 0.033(2) -0.0036(17) 0.0061(18) -0.0017(18)
C11 0.029(2) 0.060(3) 0.051(3) 0.006(2) 0.0047(19) 0.006(2)
C10 0.0263(18) 0.043(2) 0.031(2) 0.0009(17) 0.0067(16) 0.0005(19)
C9 0.0281(19) 0.042(2) 0.032(2) -0.0017(17) 0.0084(16) -0.0027(18)
C8 0.029(2) 0.074(3) 0.058(3) -0.009(2) 0.017(2) -0.006(3)
C7 0.030(2) 0.053(3) 0.060(3) -0.003(2) 0.012(2) 0.011(2)
C6 0.033(2) 0.062(3) 0.047(3) -0.013(2) 0.014(2) 0.005(2)
C5 0.033(2) 0.059(3) 0.036(2) -0.001(2) 0.0100(19) 0.006(2)
C4 0.022(2) 0.072(3) 0.061(3) -0.001(2) 0.005(2) -0.010(3)
C3 0.028(2) 0.048(3) 0.048(3) 0.0003(18) -0.002(2) 0.004(2)
C2 0.028(2) 0.051(2) 0.036(2) -0.0021(18) 0.0082(17) 0.002(2)
C1 0.031(2) 0.052(3) 0.047(3) -0.0066(19) 0.0054(19) 0.001(2)

loop_
_atom_type_symbol
_atom_type_description
_atom_type_scat_dispersion_real
_atom_type_scat_dispersion_imag
_atom_type_scat_source
C C 0.0033 0.0016
; International Tables
Vol. C, Tables 4.2.6.8 and 6.1.1.4
;
H H 0.0000 0.0000
; International Tables
Vol. C, Tables 4.2.6.8 and 6.1.1.4
;
N N 0.0061 0.0033
; International Tables
Vol. C, Tables 4.2.6.8 and 6.1.1.4
;
Br Br -0.2901 2.4595
; International Tables
Vol. C, Tables 4.2.6.8 and 6.1.1.4
;

loop_
_geom_angle_atom_site_label_1
_geom_angle_atom_site_label_2
_geom_angle_atom_site_label_3
_geom_angle
C10 N2 C13 117.3(3)
C9 N1 C20 118.0(3)
N1 C20 C13 120.6(3)
N1 C20 C11 119.9(4)
C13 C20 C11 119.4(4)
C3 C19 C12 121.7(4)
C3 C19 Br1 119.0(3)
C12 C19 Br1 119.3(3)
C5 C18 C3 120.5(4)
C5 C18 H18A 119.8
C3 C18 H18A 119.8
C16 C173 C2 119.2(4)
C16 C173 C9 119.9(4)
C2 C173 C9 120.7(3)
C173 C16 C1 119.8(4)
C173 C16 H16A 120.1
C1 C16 H16A 120.1
C12 C15 C5 119.3(4)
C12 C15 C10 121.0(4)
C5 C15 C10 119.7(4)
C7 C14 C2 121.3(4)
C7 C14 Br2 119.3(3)
C2 C14 Br2 119.3(3)
N2 C13 C20 121.3(3)
N2 C13 C6 119.1(4)
C20 C13 C6 119.6(4)
C19 C12 C15 119.1(4)
C19 C12 H12A 120.5
C15 C12 H12A 120.5
C4 C11 C20 120.0(4)
C4 C11 H11A 120.0
C20 C11 H11A 120.0
N2 C10 C9 121.8(3)
N2 C10 C15 115.8(3)
C9 C10 C15 122.4(3)
N1 C9 C10 120.5(3)
N1 C9 C173 116.6(3)
C10 C9 C173 122.9(3)
C6 C8 C4 121.3(4)
C6 C8 H8A 119.4
C4 C8 H8A 119.4
C1 C7 C14 118.8(4)
C1 C7 H7A 120.6
C14 C7 H7A 120.6
C8 C6 C13 118.8(4)
C8 C6 H6A 120.6
C13 C6 H6A 120.6
C18 C5 C15 120.5(4)
C18 C5 H5A 119.7
C15 C5 H5A 119.7
C11 C4 C8 120.8(4)
C11 C4 H4A 119.6
C8 C4 H4A 119.6
C19 C3 C18 118.9(4)
C19 C3 H3A 120.5
C18 C3 H3A 120.5
C14 C2 C173 119.8(4)
C14 C2 H2B 120.1
C173 C2 H2B 120.1
C7 C1 C16 121.1(4)
C7 C1 H1B 119.5
C16 C1 H1B 119.5

loop_
_geom_bond_atom_site_label_1
_geom_bond_atom_site_label_2
_geom_bond_distance
_geom_bond_publ_flag
Br1 C19 1.894(4) yes
Br2 C14 1.879(4) yes
N2 C10 1.309(5) yes
N2 C13 1.359(5) yes
N1 C9 1.316(4) yes
N1 C20 1.360(5) yes
C20 C13 1.391(6) ?
C20 C11 1.410(5) ?
C19 C3 1.374(6) ?
C19 C12 1.387(6) ?
C18 C5 1.376(6) ?
C18 C3 1.376(7) ?
C18 H18A 0.9300 ?
C173 C16 1.390(6) ?
C173 C2 1.383(6) ?
C173 C9 1.480(5) yes
C16 C1 1.383(6) ?
C16 H16A 0.9300 ?
C15 C12 1.384(6) ?
C15 C5 1.391(6) ?
C15 C10 1.499(5) yes
C14 C7 1.373(6) ?
C14 C2 1.382(6) ?
C13 C6 1.418(6) ?
C12 H12A 0.9300 ?
C11 C4 1.346(6) ?
C11 H11A 0.9300 ?
C10 C9 1.431(5) ?
C8 C6 1.363(6) ?
C8 C4 1.387(7) ?
C8 H8A 0.9300 ?
C7 C1 1.372(6) ?
C7 H7A 0.9300 ?
C6 H6A 0.9300 ?
C5 H5A 0.9300 ?
C4 H4A 0.9300 ?
C3 H3A 0.9300 ?
C2 H2B 0.9300 ?
C1 H1B 0.9300 ?

loop_
_geom_torsion_atom_site_label_1
_geom_torsion_atom_site_label_2
_geom_torsion_atom_site_label_3
_geom_torsion_atom_site_label_4
_geom_torsion
C9 N1 C20 C13 1.7(6)
C9 N1 C20 C11 178.4(4)
C2 C173 C16 C1 -0.8(6)
C9 C173 C16 C1 -175.8(4)
C10 N2 C13 C20 3.2(6)
C10 N2 C13 C6 -178.2(4)
N1 C20 C13 N2 -5.9(6)
C11 C20 C13 N2 177.4(4)
N1 C20 C13 C6 175.4(4)
C11 C20 C13 C6 -1.3(6)
C3 C19 C12 C15 -1.2(6)
Br1 C19 C12 C15 178.4(3)
C5 C15 C12 C19 2.1(6)
C10 C15 C12 C19 -177.3(4)
N1 C20 C11 C4 -175.5(4)
C13 C20 C11 C4 1.2(7)
C13 N2 C10 C9 3.3(6)
C13 N2 C10 C15 -175.9(3)
C12 C15 C10 N2 132.3(4)
C5 C15 C10 N2 -47.2(5)
C12 C15 C10 C9 -47.0(6)
C5 C15 C10 C9 133.6(4)
C20 N1 C9 C10 4.7(6)
C20 N1 C9 C173 -172.8(4)
N2 C10 C9 N1 -7.6(6)
C15 C10 C9 N1 171.6(4)
N2 C10 C9 C173 169.7(4)
C15 C10 C9 C173 -11.1(6)
C16 C173 C9 N1 130.9(4)
C2 C173 C9 N1 -44.1(5)
C16 C173 C9 C10 -46.5(6)
C2 C173 C9 C10 138.5(4)
C2 C14 C7 C1 1.2(7)
Br2 C14 C7 C1 179.4(3)
C4 C8 C6 C13 -0.2(7)
N2 C13 C6 C8 -177.9(4)
C20 C13 C6 C8 0.8(7)
C3 C18 C5 C15 -0.7(7)
C12 C15 C5 C18 -1.1(6)
C10 C15 C5 C18 178.3(4)
C20 C11 C4 C8 -0.6(7)
C6 C8 C4 C11 0.1(8)
C12 C19 C3 C18 -0.7(6)
Br1 C19 C3 C18 179.8(3)
C5 C18 C3 C19 1.6(7)
C7 C14 C2 C173 -2.0(6)
Br2 C14 C2 C173 179.8(3)
C16 C173 C2 C14 1.8(6)
C9 C173 C2 C14 176.7(4)
C14 C7 C1 C16 -0.2(7)
C173 C16 C1 C7 0.0(7)

loop_
_cod_related_entry_id
_cod_related_entry_database
_cod_related_entry_code
1 ChemSpider 1363362
